data_7244306
loop_
_publ_author_name
'Yan, Weixin'
'Zhu, Dongmei'
'Wang, Zhaofeng'
'Xia, Yunhao'
'Gui, Dong-Yun'
'Luo, Fa'
'Wang, Chun-Hai'

_publ_section_title
;
 Ag2Mo2O7: an oxide solid-state Ag+ electrolyte
;
_journal_issue 6
_journal_name_full 'RSC Advances'
_journal_page_first 3494
_journal_page_last 3499
_journal_paper_doi 10.1039/D1RA07097E
_journal_volume 12
_journal_year 2022
_chemical_formula_sum 'Ag2 Mo2 O7'
_chemical_formula_weight 519.62
_space_group_IT_number 2
_space_group_name_Hall '-P 1'
_space_group_name_H-M_alt 'P -1'
_symmetry_cell_setting triclinic
_symmetry_space_group_name_H-M 'P -1'
_cell_angle_alpha 110.4285(13)
_cell_angle_beta 93.1670(13)
_cell_angle_gamma 113.5086(14)
_cell_formula_units_Z 2
_cell_length_a 6.09721(10)
_cell_length_b 7.50731(16)
_cell_length_c 7.6779(2)
_cell_volume 294.172(12)
_cod_data_source_file d1ra07097e1.cif
_cod_data_source_block Ag2Mo2O7
_cod_original_cell_volume 294.171(12)
_cod_original_sg_symbol_H-M P-1
_cod_database_code 7244306

loop_
_symmetry_equiv_pos_as_xyz
'x, y, z '
'-x, -y, -z '

loop_
_atom_site_label
_atom_site_type_symbol
_atom_site_symmetry_multiplicity
_atom_site_fract_x
_atom_site_fract_y
_atom_site_fract_z
_atom_site_occupancy
_atom_site_U_iso_or_equiv
Ag1 Ag 2 0.7813(6) 0.2741(5) 0.2674(4) 1 0.0066(2)
Ag2 Ag 2 0.2312(7) 0.2397(5) 0.0370(5) 1 0.0073(2)
Mo1 Mo 2 0.6698(6) 0.1706(5) 0.7490(5) 1 0.0005(2)
Mo2 Mo 2 0.7580(7) 0.7710(6) 0.4541(5) 1 0.0003(2)
O1 O 2 0.603(3) 0.505(3) 0.278(3) 1 0.0066(13)
O2 O 2 0.774(4) 0.112(3) 0.939(3) 1 0.0066(13)
O3 O 2 0.362(4) 0.140(3) 0.766(3) 1 0.0040(12)
O4 O 2 0.490(3) 0.834(3) 0.519(3) 1 0.0015(11)
O5 O 2 0.921(4) 0.115(3) 0.600(3) 1 0.0029(12)
O6 O 2 0.870(4) 0.759(3) 0.656(3) 1 0.0074(13)
O7 O 2 0.843(4) 0.429(3) 0.821(2) 1 0.0057(13)
